data_1572996
loop_
_publ_author_name
'Jafari, Mehrafshan G.'
'Russell, John B.'
'Myung, Hwan'
'Kwon, Seongyeon'
'Carroll, Patrick J.'
'Gau, Michael R.'
'Baik, Mu-Hyun'
'Mindiola, Daniel J.'

_publ_section_title
;
 Pnictogen-based vanadacyclobutadiene complexes.
;
_journal_issue 47
_journal_name_full 'Chemical science'
_journal_page_first 19752
_journal_page_last 19763
_journal_paper_doi 10.1039/d4sc05884d
_journal_volume 15
_journal_year 2024
_chemical_formula_moiety 'C45 H64 N2 P V'
_chemical_formula_sum 'C45 H64 N2 P V'
_chemical_formula_weight 714.89
_space_group_crystal_system monoclinic
_space_group_IT_number 15
_space_group_name_Hall '-C 2yc'
_space_group_name_H-M_alt 'C 1 2/c 1'
_atom_sites_solution_hydrogens geom
_atom_sites_solution_primary dual
_audit_creation_date 2020-04-24
_audit_creation_method
;
Olex2 1.2-dev
(compiled 2019.03.18 svn.r3573 for OlexSys, GUI svn.r6015)
;
_audit_update_record
;
2024-08-21 deposited with the CCDC.	2024-10-21 downloaded from the CCDC.
;
_cell_angle_alpha 90
_cell_angle_beta 91.771(6)
_cell_angle_gamma 90
_cell_formula_units_Z 8
_cell_length_a 37.668(3)
_cell_length_b 10.2592(10)
_cell_length_c 20.923(2)
_cell_measurement_reflns_used 9961
_cell_measurement_temperature 100
_cell_measurement_theta_max 27.45
_cell_measurement_theta_min 2.27
_cell_volume 8081.7(13)
_computing_cell_refinement 'Bruker SAINT v8.34A'
_computing_data_collection 'Bruker APEX2 v2014.11-0'
_computing_data_reduction 'Bruker SAINT v8.34A'
_computing_publication_material 'Olex2 (Dolomanov et al., 2009)'
_computing_structure_refinement 'ShelXL2018/3 (Sheldrick, 2015)'
_computing_structure_solution 'ShelXS-97 (Sheldrick, 2008)'
_diffrn_ambient_temperature 100
_diffrn_measured_fraction_theta_full 1.000
_diffrn_measured_fraction_theta_max 0.995
_diffrn_measurement_device 'CCD area detector'
_diffrn_measurement_device_type 'Bruker APEXII'
_diffrn_measurement_method '\w and \f scans'
_diffrn_radiation_monochromator graphite
_diffrn_radiation_type MoK\a
_diffrn_radiation_wavelength 0.71073
_diffrn_reflns_av_R_equivalents 0.0596
_diffrn_reflns_av_unetI/netI 0.0329
_diffrn_reflns_Laue_measured_fraction_full 1.000
_diffrn_reflns_Laue_measured_fraction_max 0.995
_diffrn_reflns_limit_h_max 48
_diffrn_reflns_limit_h_min -48
_diffrn_reflns_limit_k_max 13
_diffrn_reflns_limit_k_min -13
_diffrn_reflns_limit_l_max 27
_diffrn_reflns_limit_l_min -27
_diffrn_reflns_number 100472
_diffrn_reflns_point_group_measured_fraction_full 1.000
_diffrn_reflns_point_group_measured_fraction_max 0.995
_diffrn_reflns_theta_full 25.242
_diffrn_reflns_theta_max 27.550
_diffrn_reflns_theta_min 1.948
_diffrn_source 'sealed tube'
_exptl_absorpt_coefficient_mu 0.317
_exptl_absorpt_correction_T_max 0.7456
_exptl_absorpt_correction_T_min 0.6990
_exptl_absorpt_correction_type multi-scan
_exptl_absorpt_process_details 'SADABS v2014/4'
_exptl_crystal_colour 'dark brown'
_exptl_crystal_density_diffrn 1.175
_exptl_crystal_description plank
_exptl_crystal_F_000 3088
_exptl_crystal_size_max 0.16
_exptl_crystal_size_mid 0.14
_exptl_crystal_size_min 0.04
_refine_diff_density_max 0.786
_refine_diff_density_min -0.309
_refine_diff_density_rms 0.061
_refine_ls_extinction_method none
_refine_ls_goodness_of_fit_ref 1.036
_refine_ls_hydrogen_treatment constr
_refine_ls_matrix_type full
_refine_ls_number_parameters 508
_refine_ls_number_reflns 9295
_refine_ls_number_restraints 234
_refine_ls_restrained_S_all 1.032
_refine_ls_R_factor_all 0.0696
_refine_ls_R_factor_gt 0.0472
_refine_ls_shift/su_max 0.000
_refine_ls_shift/su_mean 0.000
_refine_ls_structure_factor_coef Fsqd
_refine_ls_weighting_details 'w=1/[\s^2^(Fo^2^)+(0.0639P)^2^+11.9316P] where P=(Fo^2^+2Fc^2^)/3'
_refine_ls_weighting_scheme calc
_refine_ls_wR_factor_gt 0.1180
_refine_ls_wR_factor_ref 0.1308
_reflns_number_gt 7093
_reflns_number_total 9295
_reflns_threshold_expression 'I > 2\s(I)'
_cod_data_source_file d4sc05884d2.cif
_cod_data_source_block 9404_complex3
_cod_depositor_comments 'Adding full bibliography for 1572995--1572996.cif.'
_cod_database_code 1572996
_shelx_shelxl_version_number 2018/3
_shelx_estimated_absorpt_t_max 0.987
_shelx_estimated_absorpt_t_min 0.951
_olex2_submission_special_instructions 'No special instructions were received'

loop_
_space_group_symop_operation_xyz
'x, y, z'
'-x, y, -z+1/2'
'x+1/2, y+1/2, z'
'-x+1/2, y+1/2, -z+1/2'
'-x, -y, -z'
'x, -y, z-1/2'
'-x+1/2, -y+1/2, -z'
'x+1/2, -y+1/2, z-1/2'

loop_
_atom_site_label
_atom_site_type_symbol
_atom_site_fract_x
_atom_site_fract_y
_atom_site_fract_z
_atom_site_U_iso_or_equiv
_atom_site_adp_type
_atom_site_occupancy
_atom_site_site_symmetry_order
_atom_site_calc_flag
_atom_site_refinement_flags_posn
_atom_site_refinement_flags_adp
_atom_site_refinement_flags_occupancy
_atom_site_disorder_assembly
_atom_site_disorder_group
V1 V 0.12386(2) 0.20018(3) 0.34502(2) 0.01688(9) Uani 1 1 d . . . . .
P1 P 0.11889(2) 0.42834(5) 0.32496(3) 0.02179(12) Uani 1 1 d . . . . .
N1 N 0.09516(4) 0.09222(16) 0.39546(8) 0.0211(3) Uani 1 1 d . . . . .
N2 N 0.15620(4) 0.07877(15) 0.31044(8) 0.0174(3) Uani 1 1 d . . . . .
C1 C 0.12006(6) 0.0353(2) 0.43848(10) 0.0254(4) Uani 1 1 d . . . . .
C2 C 0.15437(5) 0.0072(2) 0.42198(10) 0.0226(4) Uani 1 1 d . . . . .
H2 H 0.169246 -0.018655 0.457216 0.027 Uiso 1 1 calc R . . . .
C3 C 0.17248(5) 0.00908(19) 0.36115(10) 0.0207(4) Uani 1 1 d . . . . .
C4 C 0.05765(5) 0.0751(2) 0.40454(10) 0.0231(4) Uani 1 1 d . . . . .
C5 C 0.03737(5) 0.1738(2) 0.43205(10) 0.0257(4) Uani 1 1 d . . . . .
C6 C 0.00079(6) 0.1521(2) 0.43877(11) 0.0326(5) Uani 1 1 d . . . . .
H6 H -0.013222 0.217936 0.457624 0.039 Uiso 1 1 calc R . . . .
C7 C -0.01507(6) 0.0389(3) 0.41888(11) 0.0368(6) Uani 1 1 d . . . . .
H7 H -0.039847 0.026570 0.423624 0.044 Uiso 1 1 calc R . . . .
C8 C 0.00503(6) -0.0571(3) 0.39196(13) 0.0414(6) Uani 1 1 d . . . . .
H8 H -0.006098 -0.135739 0.378095 0.050 Uiso 1 1 calc R . . . .
C9 C 0.04152(6) -0.0414(2) 0.38456(12) 0.0362(6) Uani 1 1 d . . . . .
C10 C 0.05304(6) 0.3012(2) 0.45555(13) 0.0387(6) Uani 1 1 d . . . . .
H10 H 0.079057 0.299492 0.447457 0.046 Uiso 1 1 calc R . . . .
C11 C 0.04861(8) 0.3193(3) 0.52792(15) 0.0524(8) Uani 1 1 d . . . . .
H11A H 0.023289 0.324807 0.537010 0.079 Uiso 1 1 calc GR . . . .
H11B H 0.060527 0.399794 0.541918 0.079 Uiso 1 1 calc GR . . . .
H11C H 0.059204 0.244976 0.550895 0.079 Uiso 1 1 calc GR . . . .
C12 C 0.03698(9) 0.4162(3) 0.4191(2) 0.0718(11) Uani 1 1 d . . . . .
H12a H 0.040524 0.404674 0.373239 0.108 Uiso 1 1 calc GR . . . .
H12b H 0.048570 0.496902 0.433649 0.108 Uiso 1 1 calc GR . . . .
H12c H 0.011497 0.421198 0.426908 0.108 Uiso 1 1 calc GR . . . .
C13 C 0.06283(8) -0.1533(3) 0.35790(19) 0.0660(11) Uani 1 1 d . . . . .
H13 H 0.085789 -0.116746 0.343162 0.079 Uiso 1 1 calc R . . . .
C14 C 0.04420(12) -0.2167(4) 0.3007(2) 0.110(2) Uani 1 1 d . . . . .
H14a H 0.023268 -0.264202 0.314844 0.164 Uiso 1 1 calc GR . . . .
H14b H 0.060476 -0.277528 0.280520 0.164 Uiso 1 1 calc GR . . . .
H14c H 0.036790 -0.149404 0.269883 0.164 Uiso 1 1 calc GR . . . .
C15 C 0.07165(11) -0.2528(3) 0.4106(3) 0.0993(17) Uani 1 1 d . . . . .
H15a H 0.086206 -0.211069 0.444442 0.149 Uiso 1 1 calc GR . . . .
H15b H 0.084798 -0.325816 0.392613 0.149 Uiso 1 1 calc GR . . . .
H15c H 0.049587 -0.285059 0.428551 0.149 Uiso 1 1 calc GR . . . .
C16 C 0.10943(7) 0.0144(3) 0.50560(12) 0.0411(6) Uani 1 1 d . . . . .
H16a H 0.105266 0.098929 0.525901 0.062 Uiso 1 1 calc GR . . . .
H16b H 0.128408 -0.031845 0.529280 0.062 Uiso 1 1 calc GR . . . .
H16c H 0.087594 -0.037492 0.505827 0.062 Uiso 1 1 calc GR . . . .
C17 C 0.20448(6) -0.0534(2) 0.35652(11) 0.0333(5) Uani 1 1 d . . . . .
H17a H 0.216756 -0.050803 0.317562 0.040 Uiso 1 1 calc R . . . .
H17b H 0.214364 -0.099250 0.392274 0.040 Uiso 1 1 calc R . . . .
C18 C 0.17056(5) 0.06801(18) 0.24790(9) 0.0183(4) Uani 1 1 d . . . . .
C19 C 0.19698(5) 0.15637(19) 0.22864(10) 0.0205(4) Uani 1 1 d . . . . .
C20 C 0.21025(5) 0.1436(2) 0.16732(10) 0.0259(4) Uani 1 1 d . . . . .
H20 H 0.227931 0.202604 0.153704 0.031 Uiso 1 1 calc R . . . .
C21 C 0.19823(5) 0.0475(2) 0.12627(10) 0.0289(5) Uani 1 1 d . . . . .
H21 H 0.207553 0.040623 0.084733 0.035 Uiso 1 1 calc R . . . .
C22 C 0.17251(6) -0.0391(2) 0.14558(10) 0.0281(5) Uani 1 1 d . . . . .
H22 H 0.164507 -0.105707 0.117074 0.034 Uiso 1 1 calc R . . . .
C23 C 0.15815(5) -0.0306(2) 0.20597(10) 0.0232(4) Uani 1 1 d . . . . .
C24 C 0.12978(6) -0.1279(2) 0.22533(11) 0.0329(5) Uani 1 1 d . . . . .
H24 H 0.116064 -0.087922 0.260474 0.040 Uiso 1 1 calc R . . . .
C25 C 0.10361(7) -0.1607(3) 0.17024(13) 0.0413(6) Uani 1 1 d . . . . .
H25a H 0.094598 -0.079821 0.150805 0.062 Uiso 1 1 calc GR . . . .
H25b H 0.083743 -0.211074 0.186627 0.062 Uiso 1 1 calc GR . . . .
H25c H 0.115722 -0.212157 0.138023 0.062 Uiso 1 1 calc GR . . . .
C26 C 0.14676(9) -0.2516(3) 0.25079(17) 0.0622(9) Uani 1 1 d . . . . .
H26a H 0.160522 -0.292400 0.217200 0.093 Uiso 1 1 calc GR . . . .
H26b H 0.128226 -0.311863 0.264205 0.093 Uiso 1 1 calc GR . . . .
H26c H 0.162542 -0.230792 0.287487 0.093 Uiso 1 1 calc GR . . . .
C27 C 0.21138(5) 0.2640(2) 0.27170(10) 0.0240(4) Uani 1 1 d . . . . .
H27 H 0.198742 0.259147 0.312975 0.029 Uiso 1 1 calc R . . . .
C28 C 0.25123(6) 0.2464(2) 0.28667(12) 0.0333(5) Uani 1 1 d . . . . .
H28a H 0.255297 0.162160 0.307716 0.050 Uiso 1 1 calc GR . . . .
H28b H 0.259641 0.316658 0.315050 0.050 Uiso 1 1 calc GR . . . .
H28c H 0.264208 0.249255 0.246817 0.050 Uiso 1 1 calc GR . . . .
C29 C 0.20423(6) 0.3987(2) 0.24249(12) 0.0326(5) Uani 1 1 d . . . . .
H29a H 0.217008 0.406977 0.202598 0.049 Uiso 1 1 calc GR . . . .
H29b H 0.212409 0.466213 0.272613 0.049 Uiso 1 1 calc GR . . . .
H29c H 0.178690 0.409032 0.233554 0.049 Uiso 1 1 calc GR . . . .
C30 C 0.09959(5) 0.2907(2) 0.28316(10) 0.0219(4) Uani 1 1 d . . . . .
C31 C 0.07572(6) 0.2997(2) 0.22372(11) 0.0300(5) Uani 1 1 d . . . . .
C32 C 0.04863(8) 0.1884(4) 0.22911(15) 0.0621(9) Uani 1 1 d . . . . .
H32a H 0.061144 0.104611 0.230217 0.093 Uiso 1 1 calc GR . . . .
H32b H 0.032037 0.190565 0.192120 0.093 Uiso 1 1 calc GR . . . .
H32c H 0.035456 0.198985 0.268438 0.093 Uiso 1 1 calc GR . . . .
C33 C 0.05564(10) 0.4278(3) 0.21854(17) 0.0725(11) Uani 1 1 d . . . . .
H33a H 0.043061 0.443364 0.258131 0.109 Uiso 1 1 calc GR . . . .
H33b H 0.038463 0.423710 0.182451 0.109 Uiso 1 1 calc GR . . . .
H33c H 0.072438 0.499036 0.211698 0.109 Uiso 1 1 calc GR . . . .
C34 C 0.09769(8) 0.2756(4) 0.16550(13) 0.0672(10) Uani 1 1 d . . . . .
H34a H 0.115747 0.343858 0.162439 0.101 Uiso 1 1 calc GR . . . .
H34b H 0.082212 0.276821 0.126984 0.101 Uiso 1 1 calc GR . . . .
H34c H 0.109328 0.190380 0.169393 0.101 Uiso 1 1 calc GR . . . .
C35 C 0.14319(5) 0.35267(19) 0.38566(9) 0.0201(4) Uani 1 1 d . . . . .
C36 C 0.16423(7) 0.4206(3) 0.43843(13) 0.0217(4) Uani 0.85 1 d . U P A 1
C37 C 0.14827(10) 0.3856(4) 0.50288(14) 0.0566(11) Uani 0.85 1 d . U P A 1
H37a H 0.148394 0.289723 0.508450 0.068 Uiso 0.85 1 calc R . P A 1
H37b H 0.123324 0.415812 0.503478 0.068 Uiso 0.85 1 calc R . P A 1
C38 C 0.16995(12) 0.4500(4) 0.55848(15) 0.0687(13) Uani 0.85 1 d . U P A 1
H38 H 0.159246 0.426723 0.600113 0.082 Uiso 0.85 1 calc R . P A 1
C39 C 0.20801(12) 0.4009(4) 0.55778(18) 0.0649(12) Uani 0.85 1 d . U P A 1
H39a H 0.221938 0.439702 0.593900 0.078 Uiso 0.85 1 calc R . P A 1
H39b H 0.208336 0.304972 0.562955 0.078 Uiso 0.85 1 calc R . P A 1
C40 C 0.22453(9) 0.4373(3) 0.49551(18) 0.0410(8) Uani 0.85 1 d . U P A 1
H40 H 0.249656 0.405849 0.495617 0.049 Uiso 0.85 1 calc R . P A 1
C41 C 0.22388(8) 0.5843(3) 0.48790(15) 0.0317(6) Uani 0.85 1 d . U P A 1
H41a H 0.237700 0.625155 0.523596 0.038 Uiso 0.85 1 calc R . P A 1
H41b H 0.235069 0.608709 0.447406 0.038 Uiso 0.85 1 calc R . P A 1
C42 C 0.18610(8) 0.6340(3) 0.48745(16) 0.0340(7) Uani 0.85 1 d . U P A 1
H42 H 0.185989 0.730823 0.481990 0.041 Uiso 0.85 1 calc R . P A 1
C43 C 0.16490(7) 0.5700(2) 0.43159(14) 0.0325(6) Uani 0.85 1 d . U P A 1
H43a H 0.140262 0.603695 0.430514 0.039 Uiso 0.85 1 calc R . P A 1
H43b H 0.175810 0.593555 0.390722 0.039 Uiso 0.85 1 calc R . P A 1
C44 C 0.20324(7) 0.3734(3) 0.43950(14) 0.0344(6) Uani 0.85 1 d . U P A 1
H44a H 0.203928 0.277403 0.444233 0.041 Uiso 0.85 1 calc R . P A 1
H44b H 0.214198 0.396175 0.398581 0.041 Uiso 0.85 1 calc R . P A 1
C45 C 0.16870(10) 0.5985(4) 0.54927(19) 0.0580(11) Uani 0.85 1 d . U P A 1
H45a H 0.143725 0.628684 0.547996 0.070 Uiso 0.85 1 calc R . P A 1
H45b H 0.181309 0.642015 0.585612 0.070 Uiso 0.85 1 calc R . P A 1
C36' C 0.1664(2) 0.4072(9) 0.4383(4) 0.0217(4) Uani 0.15 1 d . U P A 2
C37' C 0.14294(19) 0.4820(11) 0.4847(5) 0.037(3) Uani 0.15 1 d G U P A 2
H37a' H 0.130141 0.552781 0.461487 0.044 Uiso 0.15 1 calc R . P A 2
H37b' H 0.125116 0.422270 0.502432 0.044 Uiso 0.15 1 calc R . P A 2
C38' C 0.1662(3) 0.5401(11) 0.5394(4) 0.046(4) Uani 0.15 1 d G U P A 2
H38' H 0.150855 0.588719 0.569438 0.055 Uiso 0.15 1 calc R . P A 2
C39' C 0.1857(3) 0.4294(12) 0.5755(3) 0.0649(12) Uani 0.15 1 d G U P A 2
H39a' H 0.168213 0.369221 0.593939 0.078 Uiso 0.15 1 calc R . P A 2
H39b' H 0.200562 0.466109 0.610952 0.078 Uiso 0.15 1 calc R . P A 2
C40' C 0.2093(3) 0.3544(10) 0.5292(5) 0.056(4) Uani 0.15 1 d G U P A 2
H40' H 0.221971 0.282441 0.552776 0.067 Uiso 0.15 1 calc R . P A 2
C41' C 0.23661(19) 0.4484(12) 0.5013(6) 0.055(5) Uani 0.15 1 d G U P A 2
H41a' H 0.252006 0.400537 0.471790 0.066 Uiso 0.15 1 calc R . P A 2
H41b' H 0.251834 0.485233 0.536212 0.066 Uiso 0.15 1 calc R . P A 2
C42' C 0.2172(2) 0.5592(9) 0.4650(5) 0.042(4) Uani 0.15 1 d G U P A 2
H42' H 0.234989 0.620196 0.446863 0.050 Uiso 0.15 1 calc R . P A 2
C43' C 0.1938(3) 0.5011(10) 0.4105(3) 0.031(3) Uani 0.15 1 d G U P A 2
H43a' H 0.181424 0.571981 0.386715 0.037 Uiso 0.15 1 calc R . P A 2
H43b' H 0.208903 0.453620 0.380280 0.037 Uiso 0.15 1 calc R . P A 2
C44' C 0.1860(3) 0.2967(7) 0.4746(5) 0.034(3) Uani 0.15 1 d G U P A 2
H44a' H 0.168461 0.235524 0.492266 0.041 Uiso 0.15 1 calc R . P A 2
H44b' H 0.200965 0.247677 0.444879 0.041 Uiso 0.15 1 calc R . P A 2
C45' C 0.1936(3) 0.6338(8) 0.5114(5) 0.045(5) Uani 0.15 1 d G U P A 2
H45a' H 0.208493 0.671977 0.546380 0.054 Uiso 0.15 1 calc R . P A 2
H45b' H 0.181180 0.705691 0.488401 0.054 Uiso 0.15 1 calc R . P A 2

loop_
_atom_site_aniso_label
_atom_site_aniso_U_11
_atom_site_aniso_U_22
_atom_site_aniso_U_33
_atom_site_aniso_U_23
_atom_site_aniso_U_13
_atom_site_aniso_U_12
V1 0.01638(16) 0.01481(16) 0.01964(17) 0.00158(13) 0.00390(12) -0.00057(12)
P1 0.0249(3) 0.0170(2) 0.0235(3) 0.0020(2) 0.0004(2) -0.00032(19)
N1 0.0172(8) 0.0204(8) 0.0262(9) 0.0051(7) 0.0064(6) 0.0010(6)
N2 0.0168(7) 0.0162(8) 0.0195(8) 0.0016(6) 0.0036(6) -0.0001(6)
C1 0.0281(10) 0.0216(10) 0.0268(11) 0.0043(8) 0.0071(8) 0.0025(8)
C2 0.0234(10) 0.0239(10) 0.0206(10) 0.0059(8) 0.0026(8) 0.0033(8)
C3 0.0189(9) 0.0207(10) 0.0224(10) 0.0035(8) 0.0026(7) -0.0014(7)
C4 0.0191(9) 0.0268(11) 0.0240(10) 0.0065(8) 0.0086(8) -0.0007(8)
C5 0.0220(10) 0.0279(11) 0.0276(11) 0.0083(9) 0.0076(8) 0.0033(8)
C6 0.0237(10) 0.0420(13) 0.0324(12) 0.0110(10) 0.0071(9) 0.0101(9)
C7 0.0202(10) 0.0574(16) 0.0330(13) 0.0116(12) 0.0032(9) -0.0048(10)
C8 0.0331(12) 0.0516(16) 0.0402(14) -0.0049(12) 0.0111(10) -0.0191(11)
C9 0.0320(12) 0.0358(13) 0.0416(14) -0.0068(11) 0.0161(10) -0.0117(10)
C10 0.0325(12) 0.0288(12) 0.0562(16) -0.0037(11) 0.0236(11) 0.0018(10)
C11 0.0439(15) 0.0498(17) 0.0649(19) -0.0261(14) 0.0256(14) -0.0091(13)
C12 0.072(2) 0.0343(16) 0.112(3) 0.0234(17) 0.050(2) 0.0185(15)
C13 0.0516(17) 0.0441(17) 0.105(3) -0.0322(18) 0.0454(18) -0.0259(14)
C14 0.100(3) 0.107(3) 0.126(4) -0.083(3) 0.073(3) -0.062(3)
C15 0.083(3) 0.0329(18) 0.185(5) -0.012(2) 0.042(3) 0.0077(18)
C16 0.0360(13) 0.0551(16) 0.0331(13) 0.0174(12) 0.0138(10) 0.0128(12)
C17 0.0278(11) 0.0463(14) 0.0261(11) 0.0104(10) 0.0064(9) 0.0140(10)
C18 0.0167(8) 0.0192(9) 0.0193(9) 0.0030(7) 0.0028(7) 0.0035(7)
C19 0.0171(9) 0.0222(10) 0.0224(10) 0.0039(8) 0.0024(7) 0.0010(7)
C20 0.0200(9) 0.0323(11) 0.0257(11) 0.0073(9) 0.0068(8) -0.0018(8)
C21 0.0245(10) 0.0420(13) 0.0207(10) 0.0013(9) 0.0057(8) 0.0024(9)
C22 0.0282(11) 0.0318(12) 0.0242(11) -0.0064(9) 0.0012(8) 0.0004(9)
C23 0.0221(9) 0.0237(10) 0.0239(10) 0.0007(8) 0.0018(8) -0.0008(8)
C24 0.0378(12) 0.0313(12) 0.0301(12) -0.0056(10) 0.0075(10) -0.0147(10)
C25 0.0367(13) 0.0440(15) 0.0432(15) -0.0098(12) 0.0028(11) -0.0166(11)
C26 0.069(2) 0.0426(16) 0.073(2) 0.0235(16) -0.0205(17) -0.0253(15)
C27 0.0227(10) 0.0240(10) 0.0258(11) 0.0011(8) 0.0062(8) -0.0057(8)
C28 0.0266(11) 0.0363(13) 0.0369(13) -0.0024(10) -0.0010(9) -0.0091(9)
C29 0.0351(12) 0.0243(11) 0.0391(13) 0.0038(10) 0.0108(10) -0.0045(9)
C30 0.0207(9) 0.0211(10) 0.0240(10) -0.0004(8) 0.0018(8) -0.0001(8)
C31 0.0283(11) 0.0335(12) 0.0279(12) -0.0007(9) -0.0058(9) 0.0033(9)
C32 0.0543(18) 0.083(2) 0.0478(18) 0.0014(16) -0.0223(14) -0.0265(16)
C33 0.091(3) 0.054(2) 0.069(2) -0.0134(17) -0.048(2) 0.0316(18)
C34 0.0459(16) 0.132(3) 0.0235(13) 0.0075(17) -0.0024(12) 0.0118(19)
C35 0.0215(9) 0.0198(9) 0.0194(10) 0.0017(8) 0.0043(7) 0.0007(7)
C36 0.0250(10) 0.0198(10) 0.0204(10) 0.0003(8) 0.0010(8) -0.0021(8)
C37 0.071(2) 0.076(3) 0.0227(15) -0.0076(16) 0.0116(14) -0.049(2)
C38 0.097(3) 0.092(3) 0.0177(15) -0.0058(18) 0.0108(17) -0.065(2)
C39 0.105(3) 0.045(2) 0.042(2) 0.0159(17) -0.036(2) -0.030(2)
C40 0.0423(18) 0.0313(16) 0.0480(19) -0.0085(14) -0.0208(15) 0.0072(13)
C41 0.0314(14) 0.0343(15) 0.0291(16) -0.0007(13) -0.0044(12) -0.0071(12)
C42 0.0371(15) 0.0224(14) 0.042(2) -0.0076(13) -0.0057(14) 0.0001(11)
C43 0.0325(14) 0.0216(12) 0.0428(16) -0.0048(11) -0.0100(12) 0.0016(10)
C44 0.0321(14) 0.0301(14) 0.0401(16) -0.0082(12) -0.0130(12) 0.0078(11)
C45 0.0434(18) 0.079(3) 0.052(2) -0.041(2) 0.0138(16) -0.0205(19)
C36' 0.0250(10) 0.0198(10) 0.0204(10) 0.0003(8) 0.0010(8) -0.0021(8)
C37' 0.024(6) 0.056(9) 0.031(7) -0.014(6) 0.004(5) 0.002(5)
C38' 0.054(8) 0.048(9) 0.034(8) -0.015(6) 0.003(6) -0.004(6)
C39' 0.105(3) 0.045(2) 0.042(2) 0.0159(17) -0.036(2) -0.030(2)
C40' 0.069(9) 0.048(9) 0.048(8) 0.003(6) -0.033(6) -0.012(6)
C41' 0.057(8) 0.055(8) 0.053(9) -0.006(7) -0.012(6) -0.006(6)
C42' 0.047(8) 0.045(9) 0.033(8) -0.007(6) -0.004(6) -0.018(6)
C43' 0.030(6) 0.030(7) 0.032(7) -0.008(5) 0.003(5) -0.012(5)
C44' 0.035(6) 0.038(6) 0.029(6) 0.005(5) -0.013(5) 0.004(5)
C45' 0.067(10) 0.033(7) 0.034(9) -0.006(6) -0.010(8) -0.005(6)

loop_
_atom_type_symbol
_atom_type_description
_atom_type_scat_dispersion_real
_atom_type_scat_dispersion_imag
_atom_type_scat_source
C C 0.0033 0.0016 'International Tables Vol C Tables 4.2.6.8 and 6.1.1.4'
H H 0.0000 0.0000 'International Tables Vol C Tables 4.2.6.8 and 6.1.1.4'
N N 0.0061 0.0033 'International Tables Vol C Tables 4.2.6.8 and 6.1.1.4'
P P 0.1023 0.0942 'International Tables Vol C Tables 4.2.6.8 and 6.1.1.4'
V V 0.3005 0.5294 'International Tables Vol C Tables 4.2.6.8 and 6.1.1.4'

loop_
_geom_angle_atom_site_label_1
_geom_angle_atom_site_label_2
_geom_angle_atom_site_label_3
_geom_angle
_geom_angle_site_symmetry_1
_geom_angle_site_symmetry_3
_geom_angle_publ_flag
N1 V1 P1 129.04(5) . . ?
N1 V1 N2 102.27(7) . . ?
N1 V1 C35 116.55(8) . . ?
N2 V1 P1 128.61(5) . . ?
N2 V1 C35 117.73(7) . . ?
C30 V1 P1 48.51(6) . . ?
C30 V1 N1 114.41(8) . . ?
C30 V1 N2 112.21(8) . . ?
C30 V1 C35 94.28(9) . . ?
C35 V1 P1 45.77(6) . . ?
C30 P1 V1 49.06(7) . . ?
C35 P1 V1 52.57(7) . . ?
C35 P1 C30 101.63(10) . . ?
C1 N1 V1 102.64(12) . . ?
C1 N1 C4 120.11(16) . . ?
C4 N1 V1 136.37(13) . . ?
C3 N2 V1 108.42(12) . . ?
C3 N2 C18 118.77(15) . . ?
C18 N2 V1 131.41(12) . . ?
N1 C1 C16 118.04(18) . . ?
C2 C1 N1 122.56(18) . . ?
C2 C1 C16 119.24(19) . . ?
C1 C2 C3 132.95(19) . . ?
N2 C3 C2 117.36(17) . . ?
C17 C3 N2 123.28(18) . . ?
C17 C3 C2 119.34(19) . . ?
C5 C4 N1 120.93(18) . . ?
C9 C4 N1 118.88(18) . . ?
C9 C4 C5 120.18(19) . . ?
C4 C5 C6 118.3(2) . . ?
C4 C5 C10 123.12(18) . . ?
C6 C5 C10 118.6(2) . . ?
C7 C6 C5 121.6(2) . . ?
C6 C7 C8 119.6(2) . . ?
C7 C8 C9 121.3(2) . . ?
C4 C9 C13 121.8(2) . . ?
C8 C9 C4 119.0(2) . . ?
C8 C9 C13 119.1(2) . . ?
C5 C10 C11 111.8(2) . . ?
C5 C10 C12 111.3(3) . . ?
C12 C10 C11 110.2(2) . . ?
C9 C13 C15 110.2(3) . . ?
C14 C13 C9 112.2(3) . . ?
C14 C13 C15 111.6(3) . . ?
C19 C18 N2 119.92(17) . . ?
C23 C18 N2 119.71(17) . . ?
C23 C18 C19 120.36(18) . . ?
C18 C19 C27 122.67(17) . . ?
C20 C19 C18 118.46(19) . . ?
C20 C19 C27 118.87(18) . . ?
C21 C20 C19 121.36(19) . . ?
C20 C21 C22 119.87(19) . . ?
C21 C22 C23 121.3(2) . . ?
C18 C23 C24 121.72(18) . . ?
C22 C23 C18 118.63(18) . . ?
C22 C23 C24 119.64(19) . . ?
C23 C24 C25 112.56(19) . . ?
C26 C24 C23 110.6(2) . . ?
C26 C24 C25 109.7(2) . . ?
C19 C27 C28 111.47(17) . . ?
C19 C27 C29 111.40(18) . . ?
C29 C27 C28 110.24(18) . . ?
P1 C30 V1 82.43(9) . . ?
C31 C30 V1 152.72(16) . . ?
C31 C30 P1 124.84(15) . . ?
C30 C31 C32 105.8(2) . . ?
C30 C31 C33 113.1(2) . . ?
C33 C31 C32 108.5(3) . . ?
C34 C31 C30 108.97(19) . . ?
C34 C31 C32 108.5(3) . . ?
C34 C31 C33 111.6(3) . . ?
P1 C35 V1 81.66(8) . . ?
C36 C35 V1 152.41(17) . . ?
C36 C35 P1 125.79(16) . . ?
C36' C35 V1 147.1(4) . . ?
C36' C35 P1 131.2(4) . . ?
C35 C36 C37 108.8(2) . . ?
C35 C36 C43 113.7(2) . . ?
C35 C36 C44 110.1(2) . . ?
C37 C36 C43 108.8(3) . . ?
C37 C36 C44 108.2(3) . . ?
C43 C36 C44 107.1(2) . . ?
C36 C37 C38 110.4(2) . . ?
C39 C38 C37 109.1(3) . . ?
C39 C38 C45 110.7(3) . . ?
C45 C38 C37 108.4(4) . . ?
C40 C39 C38 109.9(3) . . ?
C39 C40 C41 109.4(3) . . ?
C39 C40 C44 109.4(3) . . ?
C41 C40 C44 109.6(3) . . ?
C42 C41 C40 110.4(3) . . ?
C41 C42 C43 109.1(2) . . ?
C41 C42 C45 110.3(3) . . ?
C45 C42 C43 108.5(3) . . ?
C36 C43 C42 111.3(2) . . ?
C40 C44 C36 110.4(2) . . ?
C42 C45 C38 109.5(3) . . ?
C35 C36' C37' 108.4(6) . . ?
C35 C36' C43' 109.9(6) . . ?
C35 C36' C44' 110.4(6) . . ?
C37' C36' C43' 109.4 . . ?
C37' C36' C44' 109.4 . . ?
C44' C36' C43' 109.4 . . ?
C38' C37' C36' 109.7 . . ?
C37' C38' C39' 109.4 . . ?
C37' C38' C45' 109.4 . . ?
C45' C38' C39' 109.3 . . ?
C38' C39' C40' 109.7 . . ?
C41' C40' C39' 109.3 . . ?
C41' C40' C44' 109.4 . . ?
C44' C40' C39' 109.4 . . ?
C40' C41' C42' 109.7 . . ?
C41' C42' C43' 109.3 . . ?
C41' C42' C45' 109.3 . . ?
C45' C42' C43' 109.4 . . ?
C36' C43' C42' 109.7 . . ?
C40' C44' C36' 109.7 . . ?
C38' C45' C42' 109.7 . . ?

loop_
_geom_bond_atom_site_label_1
_geom_bond_atom_site_label_2
_geom_bond_distance
_geom_bond_site_symmetry_2
_geom_bond_publ_flag
V1 P1 2.3844(6) . ?
V1 N1 1.8919(16) . ?
V1 N2 1.9009(16) . ?
V1 C30 1.817(2) . ?
V1 C35 1.914(2) . ?
P1 C30 1.802(2) . ?
P1 C35 1.727(2) . ?
N1 C1 1.407(3) . ?
N1 C4 1.442(2) . ?
N2 C3 1.405(2) . ?
N2 C18 1.435(2) . ?
C1 C2 1.378(3) . ?
C1 C16 1.488(3) . ?
C2 C3 1.463(3) . ?
C3 C17 1.371(3) . ?
C4 C5 1.403(3) . ?
C4 C9 1.399(3) . ?
C5 C6 1.407(3) . ?
C5 C10 1.510(3) . ?
C6 C7 1.366(4) . ?
C7 C8 1.374(4) . ?
C8 C9 1.397(3) . ?
C9 C13 1.517(4) . ?
C10 C11 1.540(4) . ?
C10 C12 1.521(4) . ?
C13 C14 1.515(5) . ?
C13 C15 1.531(6) . ?
C18 C19 1.414(3) . ?
C18 C23 1.409(3) . ?
C19 C20 1.397(3) . ?
C19 C27 1.514(3) . ?
C20 C21 1.375(3) . ?
C21 C22 1.384(3) . ?
C22 C23 1.392(3) . ?
C23 C24 1.526(3) . ?
C24 C25 1.531(3) . ?
C24 C26 1.510(4) . ?
C27 C28 1.535(3) . ?
C27 C29 1.532(3) . ?
C30 C31 1.515(3) . ?
C31 C32 1.538(4) . ?
C31 C33 1.518(4) . ?
C31 C34 1.514(4) . ?
C35 C36 1.510(3) . ?
C35 C36' 1.494(7) . ?
C36 C37 1.536(4) . ?
C36 C43 1.540(4) . ?
C36 C44 1.546(4) . ?
C37 C38 1.549(4) . ?
C38 C39 1.520(6) . ?
C38 C45 1.536(6) . ?
C39 C40 1.508(6) . ?
C40 C41 1.517(4) . ?
C40 C44 1.546(4) . ?
C41 C42 1.511(4) . ?
C42 C43 1.542(4) . ?
C42 C45 1.512(5) . ?
C36' C37' 1.5389 . ?
C36' C43' 1.5395 . ?
C36' C44' 1.5391 . ?
C37' C38' 1.5388 . ?
C38' C39' 1.5395 . ?
C38' C45' 1.5393 . ?
C39' C40' 1.5398 . ?
C40' C41' 1.5389 . ?
C40' C44' 1.5391 . ?
C41' C42' 1.5394 . ?
C42' C43' 1.5395 . ?
C42' C45' 1.5395 . ?
